data_1575277
loop_
_publ_author_name
'Chanda, Alokananda'
'Mandal, Sanjay K.'

_publ_section_title
;
 Synthesis of metal--organic rectangles decorated with primary amide
 groups for the synergistic Lewis acid and Br\/onsted base heterogeneous
 catalysis
;
_journal_issue 21
_journal_name_full 'Catalysis Science &amp; Technology'
_journal_page_first 6379
_journal_page_last 6390
_journal_paper_doi 10.1039/D5CY00798D
_journal_volume 15
_journal_year 2025
_chemical_formula_moiety 'C70 H66 N6 O14 Zn2, 2(O)'
_chemical_formula_sum 'C70 H66 N6 O16 Zn2'
_chemical_formula_weight 1378.02
_space_group_crystal_system triclinic
_space_group_IT_number 2
_space_group_name_Hall '-P 1'
_space_group_name_H-M_alt 'P -1'
_atom_sites_solution_hydrogens geom
_audit_update_record
;
2025-02-23 deposited with the CCDC.	2025-08-01 downloaded from the CCDC.
;
_cell_angle_alpha 86.382(9)
_cell_angle_beta 89.951(8)
_cell_angle_gamma 79.749(8)
_cell_formula_units_Z 2
_cell_length_a 11.013(3)
_cell_length_b 15.456(4)
_cell_length_c 18.530(5)
_cell_measurement_reflns_used 9850
_cell_measurement_temperature 100.(2)
_cell_measurement_theta_max 25.0496
_cell_measurement_theta_min 2.2026
_cell_volume 3097.4(14)
_computing_cell_refinement 'SAINT V8.38A (Bruker AXS Inc., 2017)'
_computing_data_reduction 'SAINT V8.38A (Bruker AXS Inc., 2017)'
_computing_molecular_graphics 'shelXle (C.B. Huebschle, rev 924)'
_computing_structure_refinement 'SHELXL-2018/3 (Sheldrick, 2018)'
_computing_structure_solution 'SHELXT 2014/5 (Sheldrick, 2014)'
_diffrn_ambient_temperature 100.(2)
_diffrn_detector_area_resol_mean 7.3910
_diffrn_measured_fraction_theta_full 0.994
_diffrn_measured_fraction_theta_max 0.994
_diffrn_measurement_device_type 'Bruker Kappa Photon III'
_diffrn_measurement_method 'phi and omega scan'
_diffrn_radiation_monochromator Graphite
_diffrn_radiation_type 'Mo K\a'
_diffrn_radiation_wavelength 0.71073
_diffrn_reflns_av_R_equivalents 0.0668
_diffrn_reflns_av_unetI/netI 0.0258
_diffrn_reflns_limit_h_max 13
_diffrn_reflns_limit_h_min -13
_diffrn_reflns_limit_k_max 18
_diffrn_reflns_limit_k_min -18
_diffrn_reflns_limit_l_max 22
_diffrn_reflns_limit_l_min -22
_diffrn_reflns_number 134425
_diffrn_reflns_theta_full 25.11
_diffrn_reflns_theta_max 25.11
_diffrn_reflns_theta_min 1.10
_diffrn_source 'Sealed tube'
_diffrn_source_type 'Micro Focus'
_exptl_absorpt_coefficient_mu 0.853
_exptl_absorpt_correction_T_max 0.7452
_exptl_absorpt_correction_T_min 0.6382
_exptl_absorpt_correction_type multi-scan
_exptl_absorpt_process_details
;
SADABS-2016/2 - Bruker AXS area detector scaling and absorption correction
;
_exptl_crystal_colour colourless
_exptl_crystal_density_diffrn 1.478
_exptl_crystal_density_method 'not measured'
_exptl_crystal_description block
_exptl_crystal_F_000 1432
_exptl_crystal_size_max 0.3
_exptl_crystal_size_mid 0.28
_exptl_crystal_size_min 0.22
_refine_diff_density_max 2.701
_refine_diff_density_min -0.805
_refine_ls_extinction_method none
_refine_ls_goodness_of_fit_ref 1.037
_refine_ls_hydrogen_treatment constr
_refine_ls_matrix_type full
_refine_ls_number_parameters 857
_refine_ls_number_reflns 10983
_refine_ls_number_restraints 0
_refine_ls_restrained_S_all 1.037
_refine_ls_R_factor_all 0.1135
_refine_ls_R_factor_gt 0.1124
_refine_ls_shift/su_max 0.000
_refine_ls_shift/su_mean 0.000
_refine_ls_structure_factor_coef Fsqd
_refine_ls_weighting_details 'w=1/[\s^2^(Fo^2^)+(0.1282P)^2^+64.7562P] where P=(Fo^2^+2Fc^2^)/3'
_refine_ls_weighting_scheme calc
_refine_ls_wR_factor_gt 0.2811
_refine_ls_wR_factor_ref 0.2818
_reflns_number_gt 10724
_reflns_number_total 10983
_reflns_threshold_expression 'I > 2\s(I)'
_cod_data_source_file d5cy00798d2.cif
_cod_data_source_block 1
_cod_depositor_comments
;
The following automatic conversions were performed:

data item '_exptl_absorpt_correction_type' value 'Multi-Scan' was
changed to 'multi-scan' in accordance with the
/home/data/users/saulius/crontab/automatic-downloads/rss-feeds/RSC/lib/dictionaries/cif_core.dic
dictionary named 'cif_core.dic' version 2.4.2 last updated on
2011-04-26.

Automatic conversion script
Id: cif_fix_values 8170 2020-07-09 18:12:32Z antanas 

 Adding full bibliography for 1575277--1575278.cif.
;
_cod_database_code 1575277
_smtbx_masks_void_probe_radius 1.2
_smtbx_masks_void_truncation_radius 1.2

loop_
_space_group_symop_operation_xyz
'x, y, z'
'-x, -y, -z'

loop_
_atom_site_type_symbol
_atom_site_label
_atom_site_fract_x
_atom_site_fract_y
_atom_site_fract_z
_atom_site_U_iso_or_equiv
_atom_site_adp_type
_atom_site_calc_flag
_atom_site_refinement_flags_adp
_atom_site_refinement_flags_occupancy
_atom_site_refinement_flags_posn
_atom_site_occupancy
_atom_site_disorder_assembly
_atom_site_disorder_group
Zn Zn1 0.19698(7) 0.90393(5) 0.16312(4) 0.0093(2) Uani d . . . 1 . .
Zn Zn2 0.64998(7) 0.09609(5) 0.33583(4) 0.0085(2) Uani d . . . 1 . .
O O1 0.0657(5) 0.9377(3) 0.0792(3) 0.0149(11) Uani d . . . 1 . .
O O2 0.3036(5) 0.8207(4) 0.1031(3) 0.0147(11) Uani d . . . 1 . .
O O3 0.4834(5) 0.8411(5) 0.1478(3) 0.0259(14) Uani d . . . 1 . .
O O4 0.6834(5) 0.7630(6) 0.0924(3) 0.041(2) Uani d . . . 1 . .
H H4 0.640591 0.783953 0.126873 0.061 Uiso calc U . R 1 . .
O O5 0.7316(5) 0.8338(4) -0.0600(3) 0.0185(12) Uani d . . . 1 . .
H H5 0.736709 0.887412 -0.065486 0.028 Uiso calc U . R 1 . .
O O6 0.9144(5) 0.9603(4) -0.2157(4) 0.0269(14) Uani d . . . 1 . .
O O7 0.7576(5) 0.9709(4) -0.1403(3) 0.0220(12) Uani d . . . 1 . .
O O8 0.5361(5) 0.0614(3) 0.4200(3) 0.0129(10) Uani d . . . 1 . .
O O9 0.7168(5) 0.1768(3) 0.3965(3) 0.0133(10) Uani d . . . 1 . .
O O10 0.9061(5) 0.1532(4) 0.3527(3) 0.0254(13) Uani d . . . 1 . .
O O11 1.0719(6) 0.2271(6) 0.4074(3) 0.042(2) Uani d . . . 1 . .
H H11 1.040104 0.196809 0.37916 0.062 Uiso calc U . R 1 . .
O O12 1.1525(5) 0.1628(4) 0.5607(3) 0.0180(11) Uani d . . . 1 . .
H H12 1.159488 0.111984 0.580974 0.027 Uiso calc U . R 1 . .
O O13 1.2439(5) 0.0278(3) 0.6432(3) 0.0191(12) Uani d . . . 1 . .
O O14 1.3946(5) 0.0393(3) 0.7184(4) 0.0244(13) Uani d . . . 1 . .
O O15 -0.3010(5) 0.9043(4) 0.1652(3) 0.0169(11) Uani d . . . 1 . .
O O16 0.1475(5) 0.0966(4) 0.3382(3) 0.0232(13) Uani d . . . 1 . .
N N1 -0.1272(6) 0.9373(6) 0.0430(4) 0.034(2) Uani d . . . 1 . .
H H1A -0.114218 0.96299 0.000634 0.041 Uiso calc U . R 1 . .
H H1B -0.199984 0.92374 0.052807 0.041 Uiso calc U . R 1 . .
N N2 0.0399(5) 0.8343(4) 0.2048(3) 0.0099(12) Uani d . . . 1 . .
N N3 0.2481(6) 0.8777(4) 0.2698(3) 0.0129(12) Uani d . . . 1 . .
N N4 0.3418(6) 0.0655(6) 0.4574(4) 0.037(2) Uani d . . . 1 . .
H H4B 0.366765 0.040732 0.500165 0.044 Uiso calc U . R 1 . .
H H4C 0.262443 0.080053 0.447416 0.044 Uiso calc U . R 1 . .
N N5 0.4592(5) 0.1662(4) 0.2953(3) 0.0080(11) Uani d . . . 1 . .
N N6 0.6873(5) 0.1232(4) 0.2294(3) 0.0112(12) Uani d . . . 1 . .
C C1 0.3575(7) 0.8866(5) 0.2980(4) 0.0151(15) Uani d . . . 1 . .
H H1 0.420301 0.900709 0.266518 0.018 Uiso calc U . R 1 . .
C C2 0.3807(8) 0.8758(6) 0.3710(4) 0.0239(18) Uani d . . . 1 . .
H H2 0.458333 0.883357 0.389393 0.029 Uiso calc U . R 1 . .
C C3 0.2926(9) 0.8542(7) 0.4177(4) 0.031(2) Uani d . . . 1 . .
H H3 0.30759 0.846527 0.468352 0.037 Uiso calc U . R 1 . .
C C4 0.1794(8) 0.8439(6) 0.3879(4) 0.0229(18) Uani d . . . 1 . .
H H4A 0.11626 0.827871 0.418129 0.027 Uiso calc U . R 1 . .
C C5 0.1613(7) 0.8571(5) 0.3151(4) 0.0166(16) Uani d . . . 1 . .
C C6 0.0363(7) 0.8542(5) 0.2819(4) 0.0135(14) Uani d . . . 1 . .
H H6A -0.001077 0.80901 0.309814 0.016 Uiso calc U . R 1 . .
H H6B -0.018053 0.911855 0.286759 0.016 Uiso calc U . R 1 . .
C C7 -0.0685(7) 0.8819(5) 0.1641(4) 0.0172(16) Uani d . . . 1 . .
H H7A -0.110151 0.930448 0.192653 0.021 Uiso calc U . R 1 . .
H H7B -0.127197 0.841224 0.157886 0.021 Uiso calc U . R 1 . .
C C8 -0.0382(7) 0.9193(5) 0.0914(4) 0.0181(16) Uani d . . . 1 . .
C C9 0.0594(7) 0.7352(5) 0.1946(4) 0.0155(15) Uani d . . . 1 . .
C C10 -0.0471(7) 0.6936(5) 0.2272(5) 0.0211(17) Uani d . . . 1 . .
H H10A -0.029626 0.629813 0.222246 0.032 Uiso calc U . R 1 . .
H H10B -0.124211 0.719192 0.201647 0.032 Uiso calc U . R 1 . .
H H10C -0.055137 0.70518 0.278559 0.032 Uiso calc U . R 1 . .
C C11 0.0661(8) 0.7212(6) 0.1130(4) 0.0227(18) Uani d . . . 1 . .
H H11A 0.07809 0.658023 0.105722 0.034 Uiso calc U . R 1 . .
H H11B 0.135349 0.745762 0.092116 0.034 Uiso calc U . R 1 . .
H H11C -0.011013 0.750935 0.089354 0.034 Uiso calc U . R 1 . .
C C12 0.1800(7) 0.6905(5) 0.2318(5) 0.0190(16) Uani d . . . 1 . .
H H12A 0.200811 0.629507 0.217884 0.029 Uiso calc U . R 1 . .
H H12B 0.170316 0.690852 0.28433 0.029 Uiso calc U . R 1 . .
H H12C 0.246202 0.722342 0.21694 0.029 Uiso calc U . R 1 . .
C C13 0.4209(7) 0.8027(5) 0.1079(4) 0.0155(15) Uani d . . . 1 . .
C C14 0.4849(7) 0.7341(6) 0.0600(4) 0.0193(17) Uani d . . . 1 . .
C C15 0.4180(7) 0.6865(5) 0.0210(4) 0.0186(16) Uani d . . . 1 . .
H H15 0.331498 0.693444 0.028117 0.022 Uiso calc U . R 1 . .
C C16 0.4732(7) 0.6275(5) -0.0296(4) 0.0183(16) Uani d . . . 1 . .
C C17 0.6021(7) 0.6196(5) -0.0413(4) 0.0174(16) Uani d . . . 1 . .
C C18 0.6725(7) 0.6675(6) -0.0010(4) 0.0198(17) Uani d . . . 1 . .
C C19 0.6145(7) 0.7213(6) 0.0505(4) 0.0225(18) Uani d . . . 1 . .
C C20 0.6555(8) 0.5599(5) -0.0935(4) 0.0225(18) Uani d . . . 1 . .
H H20 0.741372 0.553798 -0.10279 0.027 Uiso calc U . R 1 . .
C C21 0.5885(7) 0.5126(5) -0.1294(4) 0.0148(15) Uani d . . . 1 . .
H H21 0.627886 0.473174 -0.163119 0.018 Uiso calc U . R 1 . .
C C22 0.4567(8) 0.5199(6) -0.1182(5) 0.0251(18) Uani d . . . 1 . .
H H22 0.409093 0.486189 -0.143922 0.03 Uiso calc U . R 1 . .
C C23 0.4033(8) 0.5776(6) -0.0686(5) 0.0248(18) Uani d . . . 1 . .
H H23 0.317121 0.583952 -0.060472 0.03 Uiso calc U . R 1 . .
C C24 0.8109(7) 0.6584(6) -0.0093(4) 0.0216(17) Uani d . . . 1 . .
H H24A 0.847158 0.594899 -0.004063 0.026 Uiso calc U . R 1 . .
H H24B 0.843208 0.686887 0.031087 0.026 Uiso calc U . R 1 . .
C C25 0.8181(6) 0.7865(5) -0.1004(4) 0.0126(14) Uani d . . . 1 . .
C C26 0.8696(7) 0.8274(5) -0.1615(4) 0.0157(15) Uani d . . . 1 . .
C C27 0.9524(6) 0.7770(5) -0.2033(4) 0.0129(14) Uani d . . . 1 . .
H H27 0.983782 0.803806 -0.245097 0.015 Uiso calc U . R 1 . .
C C28 0.9927(7) 0.6865(5) -0.1863(4) 0.0159(15) Uani d . . . 1 . .
C C29 0.9480(7) 0.6468(5) -0.1222(4) 0.0170(16) Uani d . . . 1 . .
C C30 0.8572(7) 0.6967(5) -0.0800(4) 0.0155(15) Uani d . . . 1 . .
C C31 1.0827(8) 0.6357(5) -0.2297(5) 0.0232(18) Uani d . . . 1 . .
H H31 1.110588 0.662626 -0.272603 0.028 Uiso calc U . R 1 . .
C C32 1.1293(9) 0.5497(6) -0.2108(5) 0.031(2) Uani d . . . 1 . .
H H32 1.185887 0.515788 -0.241275 0.037 Uiso calc U . R 1 . .
C C33 1.0914(8) 0.5113(5) -0.1441(5) 0.025(2) Uani d . . . 1 . .
H H33 1.132664 0.454443 -0.126952 0.031 Uiso calc U . R 1 . .
C C34 0.9990(7) 0.5534(5) -0.1051(4) 0.0230(19) Uani d . . . 1 . .
H H34 0.966322 0.522445 -0.0659 0.028 Uiso calc U . R 1 . .
C C35 0.8450(7) 0.9256(5) -0.1754(5) 0.0182(16) Uani d . . . 1 . .
C C36 0.8015(7) 0.1149(5) 0.2014(4) 0.0145(15) Uani d . . . 1 . .
H H36 0.871049 0.100757 0.233084 0.017 Uiso calc U . R 1 . .
C C37 0.8202(7) 0.1262(6) 0.1281(4) 0.0217(17) Uani d . . . 1 . .
H H37 0.901932 0.117769 0.11007 0.026 Uiso calc U . R 1 . .
C C38 0.7219(9) 0.1497(6) 0.0805(5) 0.031(2) Uani d . . . 1 . .
H H38 0.733527 0.159436 0.030017 0.037 Uiso calc U . R 1 . .
C C39 0.6016(7) 0.1586(6) 0.1112(4) 0.0209(17) Uani d . . . 1 . .
H H39 0.530245 0.173584 0.081089 0.025 Uiso calc U . R 1 . .
C C40 0.5900(7) 0.1452(5) 0.1847(4) 0.0149(15) Uani d . . . 1 . .
C C41 0.4634(6) 0.1479(5) 0.2176(4) 0.0115(14) Uani d . . . 1 . .
H H41A 0.403683 0.194005 0.190534 0.014 Uiso calc U . R 1 . .
H H41B 0.437196 0.090659 0.212045 0.014 Uiso calc U . R 1 . .
C C42 0.3721(7) 0.1195(5) 0.3354(4) 0.0156(15) Uani d . . . 1 . .
H H42A 0.353269 0.071656 0.306574 0.019 Uiso calc U . R 1 . .
H H42B 0.29401 0.161068 0.342072 0.019 Uiso calc U . R 1 . .
C C43 0.4227(7) 0.0806(5) 0.4088(4) 0.0165(16) Uani d . . . 1 . .
C C44 0.4309(7) 0.2654(5) 0.3070(4) 0.0152(15) Uani d . . . 1 . .
C C45 0.3027(7) 0.3085(5) 0.2762(5) 0.0233(18) Uani d . . . 1 . .
H H45A 0.28965 0.372079 0.281662 0.035 Uiso calc U . R 1 . .
H H45B 0.238811 0.283079 0.302468 0.035 Uiso calc U . R 1 . .
H H45C 0.298324 0.29753 0.224793 0.035 Uiso calc U . R 1 . .
C C46 0.4349(8) 0.2774(6) 0.3881(5) 0.0266(19) Uani d . . . 1 . .
H H46A 0.414737 0.340321 0.396553 0.04 Uiso calc U . R 1 . .
H H46B 0.51785 0.253288 0.407181 0.04 Uiso calc U . R 1 . .
H H46C 0.374816 0.246424 0.412706 0.04 Uiso calc U . R 1 . .
C C47 0.5278(7) 0.3108(5) 0.2703(5) 0.0226(18) Uani d . . . 1 . .
H H47A 0.515808 0.37222 0.283267 0.034 Uiso calc U . R 1 . .
H H47B 0.520068 0.309137 0.217721 0.034 Uiso calc U . R 1 . .
H H47C 0.61011 0.28041 0.286114 0.034 Uiso calc U . R 1 . .
C C48 0.8256(7) 0.1918(5) 0.3923(4) 0.0152(15) Uani d . . . 1 . .
C C49 0.8574(7) 0.2601(5) 0.4400(4) 0.0140(15) Uani d . . . 1 . .
C C50 0.7682(7) 0.3094(5) 0.4792(4) 0.0152(15) Uani d . . . 1 . .
H H50 0.684624 0.303439 0.472371 0.018 Uiso calc U . R 1 . .
C C51 0.7952(7) 0.3683(5) 0.5289(4) 0.0170(16) Uani d . . . 1 . .
C C52 0.9215(7) 0.3760(5) 0.5389(4) 0.0156(15) Uani d . . . 1 . .
C C53 1.0149(7) 0.3264(5) 0.4978(4) 0.0164(16) Uani d . . . 1 . .
C C54 0.9828(7) 0.2713(6) 0.4482(4) 0.0190(17) Uani d . . . 1 . .
C C55 0.7035(8) 0.4175(5) 0.5705(4) 0.0205(17) Uani d . . . 1 . .
H H55 0.61934 0.412658 0.564381 0.025 Uiso calc U . R 1 . .
C C56 0.7348(9) 0.4707(6) 0.6186(5) 0.027(2) Uani d . . . 1 . .
H H56 0.670656 0.501436 0.646449 0.032 Uiso calc U . R 1 . .
C C57 0.8521(8) 0.4843(5) 0.6307(5) 0.0233(18) Uani d . . . 1 . .
H H57 0.869187 0.524527 0.6644 0.028 Uiso calc U . R 1 . .
C C58 0.9491(8) 0.4343(5) 0.5894(4) 0.0191(17) Uani d . . . 1 . .
H H58 1.032259 0.441013 0.596529 0.023 Uiso calc U . R 1 . .
C C59 1.1482(7) 0.3352(6) 0.5055(4) 0.0228(18) Uani d . . . 1 . .
H H59A 1.153347 0.398482 0.498763 0.027 Uiso calc U . R 1 . .
H H59B 1.194777 0.305071 0.46578 0.027 Uiso calc U . R 1 . .
C C60 1.2130(6) 0.2990(5) 0.5766(4) 0.0127(14) Uani d . . . 1 . .
C C61 1.2152(6) 0.2123(5) 0.5996(4) 0.0115(14) Uani d . . . 1 . .
C C62 1.2873(7) 0.1715(5) 0.6614(4) 0.0138(15) Uani d . . . 1 . .
C C63 1.3460(7) 0.2231(5) 0.7014(4) 0.0122(14) Uani d . . . 1 . .
H H63 1.38958 0.197772 0.744041 0.015 Uiso calc U . R 1 . .
C C64 1.3437(7) 0.3129(5) 0.6812(4) 0.0149(15) Uani d . . . 1 . .
C C65 1.2798(7) 0.3508(5) 0.6173(4) 0.0164(15) Uani d . . . 1 . .
C C66 1.2891(8) 0.4391(6) 0.5962(5) 0.0252(19) Uani d . . . 1 . .
H H66 1.250083 0.465719 0.552582 0.03 Uiso calc U . R 1 . .
C C67 1.3526(8) 0.4868(5) 0.6370(5) 0.0210(17) Uani d . . . 1 . .
H H67 1.352915 0.546993 0.622955 0.025 Uiso calc U . R 1 . .
C C68 1.4185(8) 0.4475(5) 0.7002(5) 0.0265(19) Uani d . . . 1 . .
H H68 1.466022 0.4802 0.727109 0.032 Uiso calc U . R 1 . .
C C69 1.4126(8) 0.3620(5) 0.7218(4) 0.0199(17) Uani d . . . 1 . .
H H69 1.455163 0.335428 0.764442 0.024 Uiso calc U . R 1 . .
C C70 1.3094(7) 0.0747(5) 0.6772(5) 0.0170(16) Uani d . . . 1 . .

loop_
_atom_site_aniso_label
_atom_site_aniso_U_11
_atom_site_aniso_U_22
_atom_site_aniso_U_33
_atom_site_aniso_U_12
_atom_site_aniso_U_13
_atom_site_aniso_U_23
Zn1 0.0098(4) 0.0127(4) 0.0063(4) -0.0050(3) 0.0009(3) 0.0010(3)
Zn2 0.0074(4) 0.0104(4) 0.0068(4) -0.0004(3) -0.0013(3) 0.0021(3)
O1 0.011(3) 0.018(3) 0.015(3) -0.001(2) -0.002(2) 0.005(2)
O2 0.012(3) 0.021(3) 0.011(2) -0.003(2) 0.0010(19) 0.000(2)
O3 0.015(3) 0.055(4) 0.009(3) -0.009(3) -0.004(2) -0.007(3)
O4 0.013(3) 0.098(6) 0.013(3) -0.010(3) 0.002(2) -0.023(3)
O5 0.012(3) 0.023(3) 0.022(3) -0.002(2) 0.004(2) -0.015(2)
O6 0.017(3) 0.009(3) 0.054(4) -0.002(2) 0.006(3) 0.004(3)
O7 0.013(3) 0.012(3) 0.042(4) -0.002(2) 0.002(2) -0.011(2)
O8 0.018(3) 0.012(2) 0.010(2) -0.007(2) -0.001(2) 0.0048(19)
O9 0.011(2) 0.016(3) 0.014(3) -0.006(2) -0.0021(19) 0.002(2)
O10 0.015(3) 0.051(4) 0.011(3) -0.007(3) 0.004(2) -0.006(3)
O11 0.018(3) 0.103(7) 0.012(3) -0.029(4) 0.006(2) -0.020(3)
O12 0.016(3) 0.021(3) 0.020(3) -0.009(2) 0.005(2) -0.013(2)
O13 0.014(3) 0.010(3) 0.035(3) -0.003(2) -0.001(2) -0.010(2)
O14 0.015(3) 0.006(3) 0.052(4) -0.003(2) -0.008(3) 0.005(2)
O15 0.017(3) 0.022(3) 0.015(3) -0.009(2) 0.003(2) -0.008(2)
O16 0.012(3) 0.039(4) 0.019(3) -0.001(2) -0.001(2) -0.012(3)
N1 0.011(3) 0.068(6) 0.021(4) -0.014(4) -0.009(3) 0.026(4)
N2 0.011(3) 0.008(3) 0.010(3) 0.002(2) 0.001(2) -0.002(2)
N3 0.014(3) 0.012(3) 0.014(3) -0.006(2) -0.004(2) 0.000(2)
N4 0.010(3) 0.077(6) 0.024(4) -0.017(4) 0.001(3) 0.024(4)
N5 0.010(3) 0.008(3) 0.007(3) -0.005(2) -0.002(2) 0.002(2)
N6 0.012(3) 0.012(3) 0.008(3) 0.001(2) 0.000(2) -0.001(2)
C1 0.013(4) 0.020(4) 0.014(4) -0.009(3) 0.002(3) -0.002(3)
C2 0.026(4) 0.037(5) 0.013(4) -0.020(4) -0.004(3) 0.000(3)
C3 0.043(5) 0.046(6) 0.010(4) -0.028(5) 0.006(4) -0.001(4)
C4 0.024(4) 0.035(5) 0.014(4) -0.019(4) 0.001(3) 0.003(3)
C5 0.020(4) 0.020(4) 0.013(4) -0.013(3) 0.008(3) -0.002(3)
C6 0.017(4) 0.014(4) 0.011(3) -0.007(3) 0.001(3) 0.001(3)
C7 0.015(4) 0.024(4) 0.013(4) -0.009(3) -0.005(3) 0.006(3)
C8 0.014(4) 0.021(4) 0.017(4) 0.001(3) -0.004(3) 0.005(3)
C9 0.019(4) 0.011(4) 0.018(4) -0.005(3) 0.002(3) -0.001(3)
C10 0.021(4) 0.018(4) 0.028(4) -0.013(3) 0.003(3) -0.002(3)
C11 0.022(4) 0.026(4) 0.024(4) -0.011(3) 0.007(3) -0.016(3)
C12 0.014(4) 0.013(4) 0.028(4) 0.000(3) 0.005(3) 0.001(3)
C13 0.014(4) 0.027(4) 0.005(3) -0.003(3) -0.001(3) 0.009(3)
C14 0.014(4) 0.030(4) 0.010(4) 0.003(3) 0.001(3) 0.010(3)
C15 0.014(4) 0.020(4) 0.019(4) 0.004(3) 0.004(3) 0.009(3)
C16 0.020(4) 0.018(4) 0.015(4) 0.000(3) 0.003(3) 0.013(3)
C17 0.018(4) 0.016(4) 0.013(4) 0.006(3) 0.006(3) 0.010(3)
C18 0.012(4) 0.032(5) 0.011(4) 0.005(3) 0.003(3) 0.009(3)
C19 0.014(4) 0.049(5) 0.003(3) -0.002(4) -0.001(3) 0.003(3)
C20 0.022(4) 0.021(4) 0.020(4) 0.006(3) 0.008(3) 0.006(3)
C21 0.025(4) 0.007(3) 0.008(3) 0.007(3) 0.004(3) 0.004(3)
C22 0.032(5) 0.017(4) 0.024(4) -0.002(3) 0.004(4) 0.004(3)
C23 0.018(4) 0.027(5) 0.026(4) 0.003(3) 0.002(3) 0.006(4)
C24 0.014(4) 0.034(5) 0.014(4) -0.001(3) 0.002(3) 0.005(3)
C25 0.009(3) 0.018(4) 0.013(3) -0.004(3) -0.001(3) -0.006(3)
C26 0.011(3) 0.013(4) 0.023(4) -0.003(3) -0.004(3) -0.004(3)
C27 0.011(3) 0.010(3) 0.017(4) -0.003(3) 0.004(3) 0.000(3)
C28 0.016(4) 0.017(4) 0.014(4) -0.004(3) 0.005(3) 0.001(3)
C29 0.011(3) 0.021(4) 0.019(4) -0.002(3) 0.005(3) 0.002(3)
C30 0.010(3) 0.024(4) 0.011(3) 0.000(3) 0.000(3) 0.001(3)
C31 0.024(4) 0.016(4) 0.027(4) 0.000(3) 0.014(3) 0.004(3)
C32 0.030(5) 0.021(4) 0.036(5) 0.006(4) 0.017(4) 0.003(4)
C33 0.020(4) 0.006(3) 0.045(5) 0.007(3) 0.015(4) 0.015(3)
C34 0.018(4) 0.022(4) 0.022(4) 0.013(3) 0.011(3) 0.016(3)
C35 0.007(3) 0.016(4) 0.033(4) -0.003(3) -0.001(3) -0.004(3)
C36 0.009(3) 0.017(4) 0.016(4) 0.000(3) -0.002(3) 0.000(3)
C37 0.012(4) 0.034(5) 0.014(4) 0.006(3) 0.004(3) 0.002(3)
C38 0.033(5) 0.040(5) 0.013(4) 0.011(4) -0.017(4) -0.004(4)
C39 0.014(4) 0.035(5) 0.011(4) -0.001(3) -0.002(3) 0.004(3)
C40 0.012(4) 0.018(4) 0.011(3) 0.008(3) -0.009(3) -0.004(3)
C41 0.013(3) 0.014(4) 0.008(3) -0.003(3) -0.002(3) 0.000(3)
C42 0.009(3) 0.023(4) 0.015(4) -0.005(3) 0.001(3) 0.009(3)
C43 0.013(4) 0.022(4) 0.016(4) -0.008(3) 0.000(3) -0.002(3)
C44 0.014(4) 0.010(4) 0.020(4) 0.004(3) -0.007(3) -0.004(3)
C45 0.019(4) 0.016(4) 0.033(5) 0.004(3) -0.007(3) -0.005(3)
C46 0.022(4) 0.027(5) 0.027(5) 0.009(3) -0.006(3) -0.010(4)
C47 0.018(4) 0.011(4) 0.039(5) -0.005(3) -0.009(3) 0.005(3)
C48 0.013(4) 0.024(4) 0.008(3) -0.005(3) -0.003(3) 0.008(3)
C49 0.015(4) 0.022(4) 0.008(3) -0.012(3) -0.003(3) 0.004(3)
C50 0.021(4) 0.012(4) 0.014(4) -0.007(3) -0.008(3) 0.006(3)
C51 0.020(4) 0.012(4) 0.019(4) -0.004(3) -0.006(3) 0.007(3)
C52 0.017(4) 0.013(4) 0.016(4) -0.005(3) -0.008(3) 0.011(3)
C53 0.019(4) 0.023(4) 0.012(3) -0.019(3) -0.006(3) 0.009(3)
C54 0.015(4) 0.038(5) 0.006(3) -0.012(3) -0.003(3) 0.005(3)
C55 0.025(4) 0.012(4) 0.024(4) -0.005(3) -0.005(3) 0.003(3)
C56 0.040(5) 0.018(4) 0.026(4) -0.019(4) -0.013(4) 0.008(3)
C57 0.030(5) 0.007(4) 0.034(5) -0.008(3) -0.018(4) 0.008(3)
C58 0.028(4) 0.010(4) 0.020(4) -0.009(3) -0.011(3) 0.009(3)
C59 0.012(4) 0.043(5) 0.017(4) -0.018(4) -0.006(3) 0.015(4)
C60 0.011(3) 0.018(4) 0.010(3) -0.007(3) 0.003(3) 0.002(3)
C61 0.008(3) 0.016(4) 0.012(3) -0.002(3) 0.003(3) -0.004(3)
C62 0.015(4) 0.010(4) 0.018(4) -0.006(3) 0.006(3) -0.005(3)
C63 0.016(4) 0.009(3) 0.013(3) -0.003(3) -0.004(3) -0.001(3)
C64 0.015(4) 0.014(4) 0.015(4) -0.004(3) -0.001(3) -0.001(3)
C65 0.011(3) 0.022(4) 0.018(4) -0.009(3) -0.002(3) 0.004(3)
C66 0.024(4) 0.020(4) 0.032(5) -0.013(3) -0.013(4) 0.016(4)
C67 0.025(4) 0.012(4) 0.027(4) -0.010(3) -0.009(3) 0.008(3)
C68 0.027(4) 0.014(4) 0.041(5) -0.011(3) -0.013(4) 0.002(4)
C69 0.024(4) 0.016(4) 0.020(4) -0.005(3) -0.012(3) -0.002(3)
C70 0.011(4) 0.009(4) 0.031(4) -0.003(3) 0.003(3) -0.005(3)

loop_
_atom_type_symbol
_atom_type_description
_atom_type_scat_dispersion_real
_atom_type_scat_dispersion_imag
_atom_type_scat_source
C C 0.0033 0.0016 'International Tables Vol C Tables 4.2.6.8 and 6.1.1.4'
H H 0.0000 0.0000 'International Tables Vol C Tables 4.2.6.8 and 6.1.1.4'
N N 0.0061 0.0033 'International Tables Vol C Tables 4.2.6.8 and 6.1.1.4'
O O 0.0106 0.0060 'International Tables Vol C Tables 4.2.6.8 and 6.1.1.4'
Zn Zn 0.2839 1.4301 'International Tables Vol C Tables 4.2.6.8 and 6.1.1.4'

loop_
_geom_angle_atom_site_label_1
_geom_angle_atom_site_label_2
_geom_angle_atom_site_label_3
_geom_angle_site_symmetry_1
_geom_angle_site_symmetry_3
_geom_angle
_geom_angle_publ_flag
O2 Zn1 N3 . . 109.6(2) ?
O2 Zn1 O7 . 2_675 107.5(2) ?
N3 Zn1 O7 . 2_675 102.4(2) ?
O2 Zn1 O1 . . 91.5(2) ?
N3 Zn1 O1 . . 153.0(2) ?
O7 Zn1 O1 2_675 . 86.2(2) ?
O2 Zn1 N2 . . 106.8(2) ?
N3 Zn1 N2 . . 79.6(2) ?
O7 Zn1 N2 2_675 . 142.6(2) ?
O1 Zn1 N2 . . 78.3(2) ?
O2 Zn1 O6 . 2_675 163.8(2) ?
N3 Zn1 O6 . 2_675 79.6(2) ?
O7 Zn1 O6 2_675 2_675 56.8(2) ?
O1 Zn1 O6 . 2_675 84.2(2) ?
N2 Zn1 O6 . 2_675 87.62(19) ?
O9 Zn2 N6 . . 109.9(2) ?
O9 Zn2 O13 . 2_756 106.9(2) ?
N6 Zn2 O13 . 2_756 102.2(2) ?
O9 Zn2 O8 . . 91.4(2) ?
N6 Zn2 O8 . . 153.1(2) ?
O13 Zn2 O8 2_756 . 86.3(2) ?
O9 Zn2 N5 . . 107.4(2) ?
N6 Zn2 N5 . . 79.6(2) ?
O13 Zn2 N5 2_756 . 142.5(2) ?
O8 Zn2 N5 . . 78.4(2) ?
C8 O1 Zn1 . . 116.2(5) ?
C13 O2 Zn1 . . 124.7(5) ?
C19 O4 H4 . . 109.5 ?
C25 O5 H5 . . 109.5 ?
C35 O6 Zn1 . 2_675 81.9(5) ?
C35 O7 Zn1 . 2_675 98.4(5) ?
C43 O8 Zn2 . . 116.6(5) ?
C48 O9 Zn2 . . 124.1(5) ?
C54 O11 H11 . . 109.5 ?
C61 O12 H12 . . 109.5 ?
C70 O13 Zn2 . 2_756 99.7(5) ?
C8 N1 H1A . . 120.0 ?
C8 N1 H1B . . 120.0 ?
H1A N1 H1B . . 120.0 ?
C7 N2 C6 . . 112.3(6) ?
C7 N2 C9 . . 111.5(6) ?
C6 N2 C9 . . 112.6(5) ?
C7 N2 Zn1 . . 103.3(4) ?
C6 N2 Zn1 . . 101.4(4) ?
C9 N2 Zn1 . . 115.2(4) ?
C5 N3 C1 . . 118.1(6) ?
C5 N3 Zn1 . . 116.5(5) ?
C1 N3 Zn1 . . 125.1(5) ?
C43 N4 H4B . . 120.0 ?
C43 N4 H4C . . 120.0 ?
H4B N4 H4C . . 120.0 ?
C42 N5 C41 . . 111.9(5) ?
C42 N5 C44 . . 110.8(6) ?
C41 N5 C44 . . 112.5(5) ?
C42 N5 Zn2 . . 104.5(4) ?
C41 N5 Zn2 . . 102.1(4) ?
C44 N5 Zn2 . . 114.5(4) ?
C40 N6 C36 . . 118.8(6) ?
C40 N6 Zn2 . . 116.4(5) ?
C36 N6 Zn2 . . 124.7(5) ?
N3 C1 C2 . . 121.7(7) ?
N3 C1 H1 . . 119.2 ?
C2 C1 H1 . . 119.2 ?
C3 C2 C1 . . 120.5(8) ?
C3 C2 H2 . . 119.8 ?
C1 C2 H2 . . 119.8 ?
C2 C3 C4 . . 117.6(8) ?
C2 C3 H3 . . 121.2 ?
C4 C3 H3 . . 121.2 ?
C5 C4 C3 . . 119.1(7) ?
C5 C4 H4A . . 120.4 ?
C3 C4 H4A . . 120.4 ?
N3 C5 C4 . . 123.0(7) ?
N3 C5 C6 . . 116.6(7) ?
C4 C5 C6 . . 120.3(7) ?
N2 C6 C5 . . 114.4(6) ?
N2 C6 H6A . . 108.7 ?
C5 C6 H6A . . 108.7 ?
N2 C6 H6B . . 108.7 ?
C5 C6 H6B . . 108.7 ?
H6A C6 H6B . . 107.6 ?
N2 C7 C8 . . 113.5(6) ?
N2 C7 H7A . . 108.9 ?
C8 C7 H7A . . 108.9 ?
N2 C7 H7B . . 108.9 ?
C8 C7 H7B . . 108.9 ?
H7A C7 H7B . . 107.7 ?
O1 C8 N1 . . 121.5(7) ?
O1 C8 C7 . . 120.8(7) ?
N1 C8 C7 . . 117.5(7) ?
C12 C9 N2 . . 109.1(6) ?
C12 C9 C11 . . 109.9(6) ?
N2 C9 C11 . . 108.6(6) ?
C12 C9 C10 . . 108.8(6) ?
N2 C9 C10 . . 111.5(6) ?
C11 C9 C10 . . 108.9(6) ?
C9 C10 H10A . . 109.5 ?
C9 C10 H10B . . 109.5 ?
H10A C10 H10B . . 109.5 ?
C9 C10 H10C . . 109.5 ?
H10A C10 H10C . . 109.5 ?
H10B C10 H10C . . 109.5 ?
C9 C11 H11A . . 109.5 ?
C9 C11 H11B . . 109.5 ?
H11A C11 H11B . . 109.5 ?
C9 C11 H11C . . 109.5 ?
H11A C11 H11C . . 109.5 ?
H11B C11 H11C . . 109.5 ?
C9 C12 H12A . . 109.5 ?
C9 C12 H12B . . 109.5 ?
H12A C12 H12B . . 109.5 ?
C9 C12 H12C . . 109.5 ?
H12A C12 H12C . . 109.5 ?
H12B C12 H12C . . 109.5 ?
O3 C13 O2 . . 123.5(7) ?
O3 C13 C14 . . 119.9(7) ?
O2 C13 C14 . . 116.6(7) ?
C15 C14 C19 . . 118.5(8) ?
C15 C14 C13 . . 120.4(7) ?
C19 C14 C13 . . 121.0(8) ?
C14 C15 C16 . . 122.2(7) ?
C14 C15 H15 . . 118.9 ?
C16 C15 H15 . . 118.9 ?
C15 C16 C23 . . 121.6(7) ?
C15 C16 C17 . . 118.4(8) ?
C23 C16 C17 . . 120.1(7) ?
C18 C17 C16 . . 120.1(7) ?
C18 C17 C20 . . 122.7(7) ?
C16 C17 C20 . . 117.2(8) ?
C19 C18 C17 . . 119.1(7) ?
C19 C18 C24 . . 118.9(8) ?
C17 C18 C24 . . 122.0(7) ?
O4 C19 C18 . . 119.1(7) ?
O4 C19 C14 . . 119.3(7) ?
C18 C19 C14 . . 121.6(8) ?
C21 C20 C17 . . 122.0(8) ?
C21 C20 H20 . . 119.0 ?
C17 C20 H20 . . 119.0 ?
C20 C21 C22 . . 121.5(7) ?
C20 C21 H21 . . 119.3 ?
C22 C21 H21 . . 119.3 ?
C23 C22 C21 . . 117.4(8) ?
C23 C22 H22 . . 121.3 ?
C21 C22 H22 . . 121.3 ?
C22 C23 C16 . . 121.8(8) ?
C22 C23 H23 . . 119.1 ?
C16 C23 H23 . . 119.1 ?
C18 C24 C30 . . 117.0(6) ?
C18 C24 H24A . . 108.1 ?
C30 C24 H24A . . 108.1 ?
C18 C24 H24B . . 108.1 ?
C30 C24 H24B . . 108.1 ?
H24A C24 H24B . . 107.3 ?
O5 C25 C30 . . 118.3(7) ?
O5 C25 C26 . . 120.6(7) ?
C30 C25 C26 . . 121.1(7) ?
C27 C26 C25 . . 119.1(7) ?
C27 C26 C35 . . 119.6(7) ?
C25 C26 C35 . . 120.9(7) ?
C26 C27 C28 . . 122.0(7) ?
C26 C27 H27 . . 119.0 ?
C28 C27 H27 . . 119.0 ?
C27 C28 C29 . . 118.9(7) ?
C27 C28 C31 . . 120.9(7) ?
C29 C28 C31 . . 120.2(7) ?
C30 C29 C28 . . 120.1(7) ?
C30 C29 C34 . . 123.5(7) ?
C28 C29 C34 . . 116.4(7) ?
C25 C30 C29 . . 118.5(7) ?
C25 C30 C24 . . 119.3(7) ?
C29 C30 C24 . . 121.9(7) ?
C32 C31 C28 . . 121.4(8) ?
C32 C31 H31 . . 119.3 ?
C28 C31 H31 . . 119.3 ?
C31 C32 C33 . . 118.7(8) ?
C31 C32 H32 . . 120.6 ?
C33 C32 H32 . . 120.6 ?
C34 C33 C32 . . 121.8(7) ?
C34 C33 H33 . . 119.1 ?
C32 C33 H33 . . 119.1 ?
C33 C34 C29 . . 120.7(7) ?
C33 C34 H34 . . 119.6 ?
C29 C34 H34 . . 119.6 ?
O6 C35 O7 . . 122.4(7) ?
O6 C35 C26 . . 119.1(7) ?
O7 C35 C26 . . 118.3(7) ?
N6 C36 C37 . . 121.7(7) ?
N6 C36 H36 . . 119.1 ?
C37 C36 H36 . . 119.1 ?
C38 C37 C36 . . 121.0(8) ?
C38 C37 H37 . . 119.5 ?
C36 C37 H37 . . 119.5 ?
C37 C38 C39 . . 116.4(8) ?
C37 C38 H38 . . 121.8 ?
C39 C38 H38 . . 121.8 ?
C40 C39 C38 . . 119.5(7) ?
C40 C39 H39 . . 120.3 ?
C38 C39 H39 . . 120.3 ?
N6 C40 C39 . . 122.6(7) ?
N6 C40 C41 . . 117.1(6) ?
C39 C40 C41 . . 120.1(6) ?
N5 C41 C40 . . 113.5(6) ?
N5 C41 H41A . . 108.9 ?
C40 C41 H41A . . 108.9 ?
N5 C41 H41B . . 108.9 ?
C40 C41 H41B . . 108.9 ?
H41A C41 H41B . . 107.7 ?
N5 C42 C43 . . 112.4(6) ?
N5 C42 H42A . . 109.1 ?
C43 C42 H42A . . 109.1 ?
N5 C42 H42B . . 109.1 ?
C43 C42 H42B . . 109.1 ?
H42A C42 H42B . . 107.9 ?
O8 C43 N4 . . 122.7(7) ?
O8 C43 C42 . . 120.6(6) ?
N4 C43 C42 . . 116.6(7) ?
C47 C44 C46 . . 108.7(7) ?
C47 C44 N5 . . 109.8(6) ?
C46 C44 N5 . . 108.5(6) ?
C47 C44 C45 . . 108.8(7) ?
C46 C44 C45 . . 109.5(6) ?
N5 C44 C45 . . 111.4(6) ?
C44 C45 H45A . . 109.5 ?
C44 C45 H45B . . 109.5 ?
H45A C45 H45B . . 109.5 ?
C44 C45 H45C . . 109.5 ?
H45A C45 H45C . . 109.5 ?
H45B C45 H45C . . 109.5 ?
C44 C46 H46A . . 109.5 ?
C44 C46 H46B . . 109.5 ?
H46A C46 H46B . . 109.5 ?
C44 C46 H46C . . 109.5 ?
H46A C46 H46C . . 109.5 ?
H46B C46 H46C . . 109.5 ?
C44 C47 H47A . . 109.5 ?
C44 C47 H47B . . 109.5 ?
H47A C47 H47B . . 109.5 ?
C44 C47 H47C . . 109.5 ?
H47A C47 H47C . . 109.5 ?
H47B C47 H47C . . 109.5 ?
O10 C48 O9 . . 124.2(7) ?
O10 C48 C49 . . 119.4(7) ?
O9 C48 C49 . . 116.3(7) ?
C50 C49 C54 . . 118.7(7) ?
C50 C49 C48 . . 120.7(6) ?
C54 C49 C48 . . 120.5(7) ?
C49 C50 C51 . . 122.6(7) ?
C49 C50 H50 . . 118.7 ?
C51 C50 H50 . . 118.7 ?
C50 C51 C55 . . 122.6(7) ?
C50 C51 C52 . . 118.0(7) ?
C55 C51 C52 . . 119.4(7) ?
C58 C52 C53 . . 121.9(7) ?
C58 C52 C51 . . 118.1(7) ?
C53 C52 C51 . . 120.0(7) ?
C54 C53 C52 . . 119.6(7) ?
C54 C53 C59 . . 119.3(8) ?
C52 C53 C59 . . 121.1(7) ?
O11 C54 C53 . . 119.0(7) ?
O11 C54 C49 . . 120.0(7) ?
C53 C54 C49 . . 121.0(7) ?
C56 C55 C51 . . 120.1(8) ?
C56 C55 H55 . . 120.0 ?
C51 C55 H55 . . 120.0 ?
C55 C56 C57 . . 125.0(10) ?
C55 C56 H56 . . 117.5 ?
C57 C56 H56 . . 117.5 ?
C56 C57 C58 . . 116.6(8) ?
C56 C57 H57 . . 121.7 ?
C58 C57 H57 . . 121.7 ?
C52 C58 C57 . . 120.8(7) ?
C52 C58 H58 . . 119.6 ?
C57 C58 H58 . . 119.6 ?
C53 C59 C60 . . 116.9(6) ?
C53 C59 H59A . . 108.1 ?
C60 C59 H59A . . 108.1 ?
C53 C59 H59B . . 108.1 ?
C60 C59 H59B . . 108.1 ?
H59A C59 H59B . . 107.3 ?
C61 C60 C65 . . 118.8(7) ?
C61 C60 C59 . . 119.3(7) ?
C65 C60 C59 . . 121.6(7) ?
O12 C61 C60 . . 118.9(7) ?
O12 C61 C62 . . 119.1(6) ?
C60 C61 C62 . . 121.9(7) ?
C63 C62 C61 . . 118.3(7) ?
C63 C62 C70 . . 120.0(7) ?
C61 C62 C70 . . 121.4(7) ?
C62 C63 C64 . . 121.8(7) ?
C62 C63 H63 . . 119.1 ?
C64 C63 H63 . . 119.1 ?
C63 C64 C69 . . 119.5(7) ?
C63 C64 C65 . . 119.4(7) ?
C69 C64 C65 . . 120.9(7) ?
C64 C65 C66 . . 117.1(7) ?
C64 C65 C60 . . 119.6(7) ?
C66 C65 C60 . . 123.3(7) ?
C67 C66 C65 . . 121.6(7) ?
C67 C66 H66 . . 119.2 ?
C65 C66 H66 . . 119.2 ?
C66 C67 C68 . . 120.8(7) ?
C66 C67 H67 . . 119.6 ?
C68 C67 H67 . . 119.6 ?
C69 C68 C67 . . 119.1(7) ?
C69 C68 H68 . . 120.4 ?
C67 C68 H68 . . 120.4 ?
C68 C69 C64 . . 120.4(7) ?
C68 C69 H69 . . 119.8 ?
C64 C69 H69 . . 119.8 ?
O14 C70 O13 . . 121.0(7) ?
O14 C70 C62 . . 119.9(7) ?
O13 C70 C62 . . 118.9(7) ?

loop_
_geom_bond_atom_site_label_1
_geom_bond_atom_site_label_2
_geom_bond_site_symmetry_2
_geom_bond_distance
_geom_bond_publ_flag
Zn1 O2 . 1.977(5) ?
Zn1 N3 . 2.051(6) ?
Zn1 O7 2_675 2.100(6) ?
Zn1 O1 . 2.101(5) ?
Zn1 N2 . 2.303(6) ?
Zn1 O6 2_675 2.489(6) ?
Zn2 O9 . 1.967(5) ?
Zn2 N6 . 2.047(6) ?
Zn2 O13 2_756 2.072(5) ?
Zn2 O8 . 2.103(5) ?
Zn2 N5 . 2.290(6) ?
O1 C8 . 1.245(9) ?
O2 C13 . 1.275(9) ?
O3 C13 . 1.255(10) ?
O4 C19 . 1.354(11) ?
O4 H4 . 0.84 ?
O5 C25 . 1.350(9) ?
O5 H5 . 0.84 ?
O6 C35 . 1.235(10) ?
O7 C35 . 1.287(10) ?
O8 C43 . 1.246(9) ?
O9 C48 . 1.261(9) ?
O10 C48 . 1.243(10) ?
O11 C54 . 1.352(11) ?
O11 H11 . 0.84 ?
O12 C61 . 1.356(9) ?
O12 H12 . 0.84 ?
O13 C70 . 1.298(9) ?
O14 C70 . 1.236(10) ?
N1 C8 . 1.310(10) ?
N1 H1A . 0.88 ?
N1 H1B . 0.88 ?
N2 C7 . 1.469(9) ?
N2 C6 . 1.480(9) ?
N2 C9 . 1.531(9) ?
N3 C5 . 1.339(10) ?
N3 C1 . 1.347(10) ?
N4 C43 . 1.306(10) ?
N4 H4B . 0.88 ?
N4 H4C . 0.88 ?
N5 C42 . 1.473(9) ?
N5 C41 . 1.483(9) ?
N5 C44 . 1.539(9) ?
N6 C40 . 1.337(9) ?
N6 C36 . 1.348(9) ?
C1 C2 . 1.371(11) ?
C1 H1 . 0.95 ?
C2 C3 . 1.370(12) ?
C2 H2 . 0.95 ?
C3 C4 . 1.402(12) ?
C3 H3 . 0.95 ?
C4 C5 . 1.362(11) ?
C4 H4A . 0.95 ?
C5 C6 . 1.517(10) ?
C6 H6A . 0.99 ?
C6 H6B . 0.99 ?
C7 C8 . 1.494(10) ?
C7 H7A . 0.99 ?
C7 H7B . 0.99 ?
C9 C12 . 1.527(11) ?
C9 C11 . 1.540(11) ?
C9 C10 . 1.541(10) ?
C10 H10A . 0.98 ?
C10 H10B . 0.98 ?
C10 H10C . 0.98 ?
C11 H11A . 0.98 ?
C11 H11B . 0.98 ?
C11 H11C . 0.98 ?
C12 H12A . 0.98 ?
C12 H12B . 0.98 ?
C12 H12C . 0.98 ?
C13 C14 . 1.503(11) ?
C14 C15 . 1.365(12) ?
C14 C19 . 1.418(11) ?
C15 C16 . 1.410(11) ?
C15 H15 . 0.95 ?
C16 C23 . 1.412(13) ?
C16 C17 . 1.420(11) ?
C17 C18 . 1.408(12) ?
C17 C20 . 1.433(11) ?
C18 C19 . 1.385(12) ?
C18 C24 . 1.514(10) ?
C20 C21 . 1.333(12) ?
C20 H20 . 0.95 ?
C21 C22 . 1.452(12) ?
C21 H21 . 0.95 ?
C22 C23 . 1.378(12) ?
C22 H22 . 0.95 ?
C23 H23 . 0.95 ?
C24 C30 . 1.528(10) ?
C24 H24A . 0.99 ?
C24 H24B . 0.99 ?
C25 C30 . 1.405(11) ?
C25 C26 . 1.428(11) ?
C26 C27 . 1.363(11) ?
C26 C35 . 1.499(11) ?
C27 C28 . 1.406(11) ?
C27 H27 . 0.95 ?
C28 C29 . 1.429(10) ?
C28 C31 . 1.430(11) ?
C29 C30 . 1.417(11) ?
C29 C34 . 1.467(11) ?
C31 C32 . 1.361(12) ?
C31 H31 . 0.95 ?
C32 C33 . 1.432(12) ?
C32 H32 . 0.95 ?
C33 C34 . 1.343(11) ?
C33 H33 . 0.95 ?
C34 H34 . 0.95 ?
C36 C37 . 1.379(11) ?
C36 H36 . 0.95 ?
C37 C38 . 1.379(11) ?
C37 H37 . 0.95 ?
C38 C39 . 1.429(13) ?
C38 H38 . 0.95 ?
C39 C40 . 1.373(11) ?
C39 H39 . 0.95 ?
C40 C41 . 1.516(10) ?
C41 H41A . 0.99 ?
C41 H41B . 0.99 ?
C42 C43 . 1.516(10) ?
C42 H42A . 0.99 ?
C42 H42B . 0.99 ?
C44 C47 . 1.516(11) ?
C44 C46 . 1.528(11) ?
C44 C45 . 1.543(10) ?
C45 H45A . 0.98 ?
C45 H45B . 0.98 ?
C45 H45C . 0.98 ?
C46 H46A . 0.98 ?
C46 H46B . 0.98 ?
C46 H46C . 0.98 ?
C47 H47A . 0.98 ?
C47 H47B . 0.98 ?
C47 H47C . 0.98 ?
C48 C49 . 1.506(11) ?
C49 C50 . 1.369(11) ?
C49 C54 . 1.431(10) ?
C50 C51 . 1.404(11) ?
C50 H50 . 0.95 ?
C51 C55 . 1.412(12) ?
C51 C52 . 1.431(11) ?
C52 C58 . 1.410(11) ?
C52 C53 . 1.420(12) ?
C53 C54 . 1.378(11) ?
C53 C59 . 1.507(10) ?
C55 C56 . 1.335(12) ?
C55 H55 . 0.95 ?
C56 C57 . 1.366(12) ?
C56 H56 . 0.95 ?
C57 C58 . 1.450(13) ?
C57 H57 . 0.95 ?
C58 H58 . 0.95 ?
C59 C60 . 1.524(10) ?
C59 H59A . 0.99 ?
C59 H59B . 0.99 ?
C60 C61 . 1.377(10) ?
C60 C65 . 1.427(10) ?
C61 C62 . 1.439(11) ?
C62 C63 . 1.364(10) ?
C62 C70 . 1.483(10) ?
C63 C64 . 1.412(10) ?
C63 H63 . 0.95 ?
C64 C69 . 1.413(10) ?
C64 C65 . 1.416(11) ?
C65 C66 . 1.418(11) ?
C66 C67 . 1.363(12) ?
C66 H66 . 0.95 ?
C67 C68 . 1.423(12) ?
C67 H67 . 0.95 ?
C68 C69 . 1.370(12) ?
C68 H68 . 0.95 ?
C69 H69 . 0.95 ?

loop_
_geom_torsion_atom_site_label_1
_geom_torsion_atom_site_label_2
_geom_torsion_atom_site_label_3
_geom_torsion_atom_site_label_4
_geom_torsion_site_symmetry_1
_geom_torsion_site_symmetry_2
_geom_torsion_site_symmetry_3
_geom_torsion_site_symmetry_4
_geom_torsion
_geom_torsion_publ_flag
C5 N3 C1 C2 . . . . -0.5(11) ?
Zn1 N3 C1 C2 . . . . 173.7(6) ?
N3 C1 C2 C3 . . . . 0.9(14) ?
C1 C2 C3 C4 . . . . -0.1(15) ?
C2 C3 C4 C5 . . . . -1.2(14) ?
C1 N3 C5 C4 . . . . -0.8(12) ?
Zn1 N3 C5 C4 . . . . -175.5(7) ?
C1 N3 C5 C6 . . . . 175.7(7) ?
Zn1 N3 C5 C6 . . . . 1.0(9) ?
C3 C4 C5 N3 . . . . 1.6(14) ?
C3 C4 C5 C6 . . . . -174.7(8) ?
C7 N2 C6 C5 . . . . -144.6(6) ?
C9 N2 C6 C5 . . . . 88.7(7) ?
Zn1 N2 C6 C5 . . . . -34.9(6) ?
N3 C5 C6 N2 . . . . 26.5(10) ?
C4 C5 C6 N2 . . . . -157.0(7) ?
C6 N2 C7 C8 . . . . 137.6(7) ?
C9 N2 C7 C8 . . . . -95.0(7) ?
Zn1 N2 C7 C8 . . . . 29.2(7) ?
Zn1 O1 C8 N1 . . . . -180.0(7) ?
Zn1 O1 C8 C7 . . . . 4.6(10) ?
N2 C7 C8 O1 . . . . -25.8(11) ?
N2 C7 C8 N1 . . . . 158.6(8) ?
C7 N2 C9 C12 . . . . 174.4(6) ?
C6 N2 C9 C12 . . . . -58.4(8) ?
Zn1 N2 C9 C12 . . . . 57.1(7) ?
C7 N2 C9 C11 . . . . 54.6(8) ?
C6 N2 C9 C11 . . . . -178.2(6) ?
Zn1 N2 C9 C11 . . . . -62.7(7) ?
C7 N2 C9 C10 . . . . -65.4(8) ?
C6 N2 C9 C10 . . . . 61.8(8) ?
Zn1 N2 C9 C10 . . . . 177.3(5) ?
Zn1 O2 C13 O3 . . . . -5.5(10) ?
Zn1 O2 C13 C14 . . . . 177.0(5) ?
O3 C13 C14 C15 . . . . 174.3(7) ?
O2 C13 C14 C15 . . . . -8.1(10) ?
O3 C13 C14 C19 . . . . -9.9(11) ?
O2 C13 C14 C19 . . . . 167.7(7) ?
C19 C14 C15 C16 . . . . -1.8(11) ?
C13 C14 C15 C16 . . . . 174.0(7) ?
C14 C15 C16 C23 . . . . 178.8(7) ?
C14 C15 C16 C17 . . . . -1.7(11) ?
C15 C16 C17 C18 . . . . 2.4(10) ?
C23 C16 C17 C18 . . . . -178.2(7) ?
C15 C16 C17 C20 . . . . -179.4(7) ?
C23 C16 C17 C20 . . . . 0.1(10) ?
C16 C17 C18 C19 . . . . 0.6(11) ?
C20 C17 C18 C19 . . . . -177.5(7) ?
C16 C17 C18 C24 . . . . 177.5(7) ?
C20 C17 C18 C24 . . . . -0.7(11) ?
C17 C18 C19 O4 . . . . 175.9(8) ?
C24 C18 C19 O4 . . . . -1.1(12) ?
C17 C18 C19 C14 . . . . -4.4(12) ?
C24 C18 C19 C14 . . . . 178.7(7) ?
C15 C14 C19 O4 . . . . -175.2(8) ?
C13 C14 C19 O4 . . . . 9.0(12) ?
C15 C14 C19 C18 . . . . 5.0(12) ?
C13 C14 C19 C18 . . . . -170.8(7) ?
C18 C17 C20 C21 . . . . 177.5(7) ?
C16 C17 C20 C21 . . . . -0.7(11) ?
C17 C20 C21 C22 . . . . 0.8(11) ?
C20 C21 C22 C23 . . . . -0.2(11) ?
C21 C22 C23 C16 . . . . -0.5(12) ?
C15 C16 C23 C22 . . . . 179.9(8) ?
C17 C16 C23 C22 . . . . 0.5(12) ?
C19 C18 C24 C30 . . . . -112.8(9) ?
C17 C18 C24 C30 . . . . 70.4(10) ?
O5 C25 C26 C27 . . . . -176.9(6) ?
C30 C25 C26 C27 . . . . 4.3(11) ?
O5 C25 C26 C35 . . . . 10.0(10) ?
C30 C25 C26 C35 . . . . -168.9(7) ?
C25 C26 C27 C28 . . . . -2.8(11) ?
C35 C26 C27 C28 . . . . 170.4(7) ?
C26 C27 C28 C29 . . . . -1.8(11) ?
C26 C27 C28 C31 . . . . -177.9(8) ?
C27 C28 C29 C30 . . . . 5.0(11) ?
C31 C28 C29 C30 . . . . -178.9(7) ?
C27 C28 C29 C34 . . . . -176.4(7) ?
C31 C28 C29 C34 . . . . -0.3(11) ?
O5 C25 C30 C29 . . . . -179.9(6) ?
C26 C25 C30 C29 . . . . -1.1(11) ?
O5 C25 C30 C24 . . . . -6.0(10) ?
C26 C25 C30 C24 . . . . 172.8(7) ?
C28 C29 C30 C25 . . . . -3.5(11) ?
C34 C29 C30 C25 . . . . 178.0(7) ?
C28 C29 C30 C24 . . . . -177.2(7) ?
C34 C29 C30 C24 . . . . 4.3(12) ?
C18 C24 C30 C25 . . . . 57.5(10) ?
C18 C24 C30 C29 . . . . -128.9(8) ?
C27 C28 C31 C32 . . . . 175.0(9) ?
C29 C28 C31 C32 . . . . -1.1(13) ?
C28 C31 C32 C33 . . . . -3.2(15) ?
C31 C32 C33 C34 . . . . 9.6(15) ?
C32 C33 C34 C29 . . . . -11.2(15) ?
C30 C29 C34 C33 . . . . -175.1(9) ?
C28 C29 C34 C33 . . . . 6.4(13) ?
Zn1 O6 C35 O7 2_675 . . . 7.2(7) ?
Zn1 O6 C35 C26 2_675 . . . -167.4(7) ?
Zn1 O7 C35 O6 2_675 . . . -8.6(9) ?
Zn1 O7 C35 C26 2_675 . . . 166.1(6) ?
C27 C26 C35 O6 . . . . -12.2(11) ?
C25 C26 C35 O6 . . . . 160.9(7) ?
C27 C26 C35 O7 . . . . 173.0(7) ?
C25 C26 C35 O7 . . . . -13.9(11) ?
C40 N6 C36 C37 . . . . -1.6(11) ?
Zn2 N6 C36 C37 . . . . 173.8(6) ?
N6 C36 C37 C38 . . . . 2.2(13) ?
C36 C37 C38 C39 . . . . -1.9(14) ?
C37 C38 C39 C40 . . . . 1.1(13) ?
C36 N6 C40 C39 . . . . 0.9(11) ?
Zn2 N6 C40 C39 . . . . -174.9(6) ?
C36 N6 C40 C41 . . . . 176.0(6) ?
Zn2 N6 C40 C41 . . . . 0.2(8) ?
C38 C39 C40 N6 . . . . -0.6(13) ?
C38 C39 C40 C41 . . . . -175.6(8) ?
C42 N5 C41 C40 . . . . -145.9(6) ?
C44 N5 C41 C40 . . . . 88.6(7) ?
Zn2 N5 C41 C40 . . . . -34.6(6) ?
N6 C40 C41 N5 . . . . 26.5(9) ?
C39 C40 C41 N5 . . . . -158.2(7) ?
C41 N5 C42 C43 . . . . 138.5(6) ?
C44 N5 C42 C43 . . . . -95.0(7) ?
Zn2 N5 C42 C43 . . . . 28.8(7) ?
Zn2 O8 C43 N4 . . . . -177.6(7) ?
Zn2 O8 C43 C42 . . . . 5.3(9) ?
N5 C42 C43 O8 . . . . -25.6(10) ?
N5 C42 C43 N4 . . . . 157.1(8) ?
C42 N5 C44 C47 . . . . 175.4(6) ?
C41 N5 C44 C47 . . . . -58.4(7) ?
Zn2 N5 C44 C47 . . . . 57.5(7) ?
C42 N5 C44 C46 . . . . 56.7(7) ?
C41 N5 C44 C46 . . . . -177.2(6) ?
Zn2 N5 C44 C46 . . . . -61.2(7) ?
C42 N5 C44 C45 . . . . -63.9(8) ?
C41 N5 C44 C45 . . . . 62.2(8) ?
Zn2 N5 C44 C45 . . . . 178.2(5) ?
Zn2 O9 C48 O10 . . . . -5.0(10) ?
Zn2 O9 C48 C49 . . . . 176.3(4) ?
O10 C48 C49 C50 . . . . 174.0(7) ?
O9 C48 C49 C50 . . . . -7.2(10) ?
O10 C48 C49 C54 . . . . -9.3(10) ?
O9 C48 C49 C54 . . . . 169.5(7) ?
C54 C49 C50 C51 . . . . -2.3(11) ?
C48 C49 C50 C51 . . . . 174.5(7) ?
C49 C50 C51 C55 . . . . -178.4(7) ?
C49 C50 C51 C52 . . . . -0.4(11) ?
C50 C51 C52 C58 . . . . -179.3(7) ?
C55 C51 C52 C58 . . . . -1.3(10) ?
C50 C51 C52 C53 . . . . 1.5(10) ?
C55 C51 C52 C53 . . . . 179.5(7) ?
C58 C52 C53 C54 . . . . -178.9(7) ?
C51 C52 C53 C54 . . . . 0.3(10) ?
C58 C52 C53 C59 . . . . -1.0(11) ?
C51 C52 C53 C59 . . . . 178.2(7) ?
C52 C53 C54 O11 . . . . 177.4(7) ?
C59 C53 C54 O11 . . . . -0.5(11) ?
C52 C53 C54 C49 . . . . -3.1(11) ?
C59 C53 C54 C49 . . . . 179.0(7) ?
C50 C49 C54 O11 . . . . -176.4(7) ?
C48 C49 C54 O11 . . . . 6.8(11) ?
C50 C49 C54 C53 . . . . 4.1(11) ?
C48 C49 C54 C53 . . . . -172.7(7) ?
C50 C51 C55 C56 . . . . 178.1(7) ?
C52 C51 C55 C56 . . . . 0.1(11) ?
C51 C55 C56 C57 . . . . 1.7(13) ?
C55 C56 C57 C58 . . . . -2.2(12) ?
C53 C52 C58 C57 . . . . 179.9(7) ?
C51 C52 C58 C57 . . . . 0.7(10) ?
C56 C57 C58 C52 . . . . 0.9(11) ?
C54 C53 C59 C60 . . . . -112.8(9) ?
C52 C53 C59 C60 . . . . 69.3(10) ?
C53 C59 C60 C61 . . . . 55.9(11) ?
C53 C59 C60 C65 . . . . -129.1(8) ?
C65 C60 C61 O12 . . . . -179.5(6) ?
C59 C60 C61 O12 . . . . -4.4(10) ?
C65 C60 C61 C62 . . . . -2.8(10) ?
C59 C60 C61 C62 . . . . 172.3(7) ?
O12 C61 C62 C63 . . . . -177.6(6) ?
C60 C61 C62 C63 . . . . 5.7(10) ?
O12 C61 C62 C70 . . . . 9.1(10) ?
C60 C61 C62 C70 . . . . -167.6(7) ?
C61 C62 C63 C64 . . . . -3.9(11) ?
C70 C62 C63 C64 . . . . 169.5(7) ?
C62 C63 C64 C69 . . . . -175.9(7) ?
C62 C63 C64 C65 . . . . -0.6(11) ?
C63 C64 C65 C66 . . . . -174.8(7) ?
C69 C64 C65 C66 . . . . 0.4(12) ?
C63 C64 C65 C60 . . . . 3.6(11) ?
C69 C64 C65 C60 . . . . 178.8(7) ?
C61 C60 C65 C64 . . . . -1.9(11) ?
C59 C60 C65 C64 . . . . -176.8(7) ?
C61 C60 C65 C66 . . . . 176.4(8) ?
C59 C60 C65 C66 . . . . 1.4(12) ?
C64 C65 C66 C67 . . . . -2.5(13) ?
C60 C65 C66 C67 . . . . 179.2(8) ?
C65 C66 C67 C68 . . . . 3.9(14) ?
C66 C67 C68 C69 . . . . -3.1(14) ?
C67 C68 C69 C64 . . . . 1.1(14) ?
C63 C64 C69 C68 . . . . 175.4(8) ?
C65 C64 C69 C68 . . . . 0.2(13) ?
Zn2 O13 C70 O14 2_756 . . . -11.2(9) ?
Zn2 O13 C70 C62 2_756 . . . 163.9(6) ?
C63 C62 C70 O14 . . . . -11.4(11) ?
C61 C62 C70 O14 . . . . 161.8(7) ?
C63 C62 C70 O13 . . . . 173.4(7) ?
C61 C62 C70 O13 . . . . -13.4(11) ?

loop_
_smtbx_masks_void_nr
_smtbx_masks_void_average_x
_smtbx_masks_void_average_y
_smtbx_masks_void_average_z
_smtbx_masks_void_volume
_smtbx_masks_void_count_electrons
_smtbx_masks_void_content
1 0.000 0.000 0.500 50.2 2.4 ?
2 0.500 0.000 0.000 52.1 5.6 ?
